data_1575163
loop_
_publ_author_name
'Li, Huan'
'Zhou, Qi'
'Hou, Tianjiao'
'Yi, Zhenxin'
'Wang, Guixiang'
'Zhu, Long'
'Gao, Yuan'
'Zhang, Yu'
'Luo, Jun'

_publ_section_title
;
 Impact of stereochemistry in 3D energetic materials science: a case based
 on peripheral editing of the 2,4,10-trioxaadamantane backbone.
;
_journal_issue 34
_journal_name_full 'Chemical science'
_journal_page_first 15587
_journal_page_last 15596
_journal_paper_doi 10.1039/d5sc02800k
_journal_volume 16
_journal_year 2025
_chemical_formula_moiety 'C7 H7 N3 O12'
_chemical_formula_sum 'C7 H7 N3 O12'
_chemical_formula_weight 325.16
_space_group_crystal_system triclinic
_space_group_IT_number 2
_space_group_name_Hall '-P 1'
_space_group_name_H-M_alt 'P -1'
_atom_sites_solution_hydrogens geom
_atom_sites_solution_primary dual
_audit_creation_date 2024-07-08
_audit_creation_method
;
Olex2 1.5
(compiled 2022.04.07 svn.rca3783a0 for OlexSys, GUI svn.r6498)
;
_audit_update_record
;
2025-02-19 deposited with the CCDC.	2025-07-21 downloaded from the CCDC.
;
_cell_angle_alpha 69.746(2)
_cell_angle_beta 89.688(2)
_cell_angle_gamma 72.481(2)
_cell_formula_units_Z 2
_cell_length_a 6.0238(3)
_cell_length_b 8.8265(4)
_cell_length_c 12.0580(7)
_cell_measurement_reflns_used 8166
_cell_measurement_temperature 293.00
_cell_measurement_theta_max 27.45
_cell_measurement_theta_min 2.57
_cell_volume 570.07(5)
_computing_cell_refinement 'SAINT V8.40B (?, 2016)'
_computing_data_reduction 'SAINT V8.40B (?, 2016)'
_computing_molecular_graphics 'Olex2 1.5 (Dolomanov et al., 2009)'
_computing_publication_material 'Olex2 1.5 (Dolomanov et al., 2009)'
_computing_structure_refinement 'SHELXL 2018/3 (Sheldrick, 2015)'
_computing_structure_solution 'SHELXT 2018/2 (Sheldrick, 2018)'
_diffrn_ambient_temperature 293.00
_diffrn_measured_fraction_theta_full 0.990
_diffrn_measured_fraction_theta_max 0.990
_diffrn_measurement_device_type 'Bruker D8 VENTURE'
_diffrn_measurement_method '\f and \w scans'
_diffrn_radiation_type MoK\a
_diffrn_radiation_wavelength 0.71073
_diffrn_reflns_av_R_equivalents 0.0347
_diffrn_reflns_av_unetI/netI 0.0278
_diffrn_reflns_Laue_measured_fraction_full 0.990
_diffrn_reflns_Laue_measured_fraction_max 0.990
_diffrn_reflns_limit_h_max 7
_diffrn_reflns_limit_h_min -7
_diffrn_reflns_limit_k_max 11
_diffrn_reflns_limit_k_min -11
_diffrn_reflns_limit_l_max 15
_diffrn_reflns_limit_l_min -15
_diffrn_reflns_number 15971
_diffrn_reflns_point_group_measured_fraction_full 0.990
_diffrn_reflns_point_group_measured_fraction_max 0.990
_diffrn_reflns_theta_full 25.242
_diffrn_reflns_theta_max 27.469
_diffrn_reflns_theta_min 2.573
_diffrn_source_current 1.6
_diffrn_source_power 0.08
_diffrn_source_voltage 50.0
_diffrn_standards_number 0
_exptl_absorpt_coefficient_mu 0.187
_exptl_absorpt_correction_T_max 0.7456
_exptl_absorpt_correction_T_min 0.6439
_exptl_absorpt_correction_type multi-scan
_exptl_absorpt_process_details
;
SADABS-2016/2 (Bruker,2016/2) was used for absorption correction.
wR2(int) was 0.1391 before and 0.0511 after correction.
The Ratio of minimum to maximum transmission is 0.8636.
The \l/2 correction factor is Not present.
;
_exptl_crystal_colour colourless
_exptl_crystal_colour_primary colourless
_exptl_crystal_density_diffrn 1.894
_exptl_crystal_description block
_exptl_crystal_F_000 332
_exptl_crystal_size_max 0.13
_exptl_crystal_size_mid 0.12
_exptl_crystal_size_min 0.11
_refine_diff_density_max 0.354
_refine_diff_density_min -0.250
_refine_diff_density_rms 0.045
_refine_ls_extinction_coef 0.170(10)
_refine_ls_extinction_expression Fc^*^=kFc[1+0.001xFc^2^\l^3^/sin(2\q)]^-1/4^
_refine_ls_extinction_method 'SHELXL-2018/3 (Sheldrick 2018)'
_refine_ls_goodness_of_fit_ref 1.034
_refine_ls_hydrogen_treatment constr
_refine_ls_matrix_type full
_refine_ls_number_parameters 200
_refine_ls_number_reflns 2588
_refine_ls_number_restraints 1
_refine_ls_restrained_S_all 1.199
_refine_ls_R_factor_all 0.0374
_refine_ls_R_factor_gt 0.0345
_refine_ls_shift/su_max 0.001
_refine_ls_shift/su_mean 0.000
_refine_ls_structure_factor_coef Fsqd
_refine_ls_weighting_details 'w=1/[\s^2^(Fo^2^)+(0.0408P)^2^+0.1818P] where P=(Fo^2^+2Fc^2^)/3'
_refine_ls_weighting_scheme calc
_refine_ls_wR_factor_gt 0.0900
_refine_ls_wR_factor_ref 0.0927
_reflns_Friedel_coverage 0.000
_reflns_number_gt 2356
_reflns_number_total 2588
_reflns_threshold_expression 'I > 2\s(I)'
_cod_data_source_file d5sc02800k2.cif
_cod_data_source_block mo_lh_690_0m
_cod_depositor_comments 'Adding full bibliography for 1575161--1575167.cif.'
_cod_database_code 1575163
_shelx_shelxl_version_number 2018/3
_shelx_space_group_comment
;
The symmetry employed for this shelxl refinement is uniquely defined
by the following loop, which should always be used as a source of
symmetry information in preference to the above space-group names.
They are only intended as comments.
;
_shelx_estimated_absorpt_t_max 0.980
_shelx_estimated_absorpt_t_min 0.976
_olex2_refinement_description
;
1. Fixed Uiso
 At 1.2 times of:
  All C(H) groups
2. Restrained distances
 O10_$1-O10
 3 with sigma of 0.005
3.a Ternary CH refined with riding coordinates:
 C1(H1), C2(H2), C3(H3), C4(H4), C5(H5), C6(H6), C7(H7)
;
_olex2_submission_special_instructions 'No special instructions were received'

loop_
_space_group_symop_operation_xyz
'x, y, z'
'-x, -y, -z'

loop_
_atom_site_label
_atom_site_type_symbol
_atom_site_fract_x
_atom_site_fract_y
_atom_site_fract_z
_atom_site_U_iso_or_equiv
_atom_site_adp_type
_atom_site_occupancy
_atom_site_site_symmetry_order
_atom_site_calc_flag
_atom_site_refinement_flags_posn
_atom_site_refinement_flags_adp
_atom_site_refinement_flags_occupancy
_atom_site_disorder_assembly
_atom_site_disorder_group
O1 O 1.2312(2) 0.36513(14) 0.59640(9) 0.0469(3) Uani 1 1 d . . . . .
N1 N 1.26708(18) 0.26653(14) 0.69701(10) 0.0366(3) Uani 1 1 d . . . . .
C1 C 0.97755(19) 0.48853(14) 0.73614(10) 0.0285(2) Uani 1 1 d . . . . .
H1 H 1.044405 0.566044 0.677296 0.034 Uiso 1 1 calc R U . . .
O2 O 1.3993(2) 0.12433(14) 0.73777(12) 0.0613(3) Uani 1 1 d . . . . .
N2 N 0.8288(2) 0.90222(15) 0.90110(11) 0.0430(3) Uani 1 1 d . . . . .
C2 C 0.9270(2) 0.54185(15) 0.84360(10) 0.0296(3) Uani 1 1 d . . . . .
H2 H 1.072965 0.534925 0.883521 0.036 Uiso 1 1 calc R U . . .
O3 O 1.14286(16) 0.31870(12) 0.78281(8) 0.0379(2) Uani 1 1 d . . . . .
N3 N 0.24527(19) 0.82729(14) 0.49496(10) 0.0376(3) Uani 1 1 d . . . . .
C3 C 0.7607(2) 0.72449(15) 0.79976(10) 0.0304(3) Uani 1 1 d . . . . .
H3 H 0.828262 0.799585 0.739340 0.036 Uiso 1 1 calc R U . . .
O4 O 0.81560(15) 0.43234(11) 0.92439(7) 0.0332(2) Uani 1 1 d . . . . .
C4 C 0.5300(2) 0.72527(15) 0.74735(10) 0.0303(3) Uani 1 1 d . . . . .
H4 H 0.414560 0.839366 0.723317 0.036 Uiso 1 1 calc R U . . .
O5 O 0.71230(17) 0.78251(12) 0.89742(8) 0.0382(2) Uani 1 1 d . . . . .
C5 C 0.5835(2) 0.67327(14) 0.63893(10) 0.0283(2) Uani 1 1 d . . . . .
H5 H 0.655707 0.749188 0.582282 0.034 Uiso 1 1 calc R U . . .
O6 O 0.9661(3) 0.92845(19) 0.83130(12) 0.0695(4) Uani 1 1 d . . . . .
C6 C 0.7469(2) 0.48966(14) 0.68283(10) 0.0282(2) Uani 1 1 d . . . . .
H6 H 0.774333 0.448889 0.616418 0.034 Uiso 1 1 calc R U . . .
O7 O 0.7678(2) 0.95705(16) 0.97705(11) 0.0605(3) Uani 1 1 d . . . . .
C7 C 0.6071(2) 0.43822(16) 0.86956(11) 0.0329(3) Uani 1 1 d . . . . .
H7 H 0.539933 0.360869 0.928349 0.039 Uiso 1 1 calc R U . . .
O8 O 0.44283(15) 0.60344(11) 0.83275(8) 0.0347(2) Uani 1 1 d . . . . .
O9 O 0.37432(16) 0.67075(11) 0.58200(8) 0.0358(2) Uani 1 1 d . . . . .
O10 O 0.3120(2) 0.94553(13) 0.47549(11) 0.0587(3) Uani 1 1 d D . . . .
O11 O 0.0750(2) 0.81868(17) 0.45075(12) 0.0671(4) Uani 1 1 d . . . . .
O12 O 0.64726(15) 0.38304(11) 0.77289(8) 0.0330(2) Uani 1 1 d . . . . .

loop_
_atom_site_aniso_label
_atom_site_aniso_U_11
_atom_site_aniso_U_22
_atom_site_aniso_U_33
_atom_site_aniso_U_23
_atom_site_aniso_U_13
_atom_site_aniso_U_12
O1 0.0581(6) 0.0494(6) 0.0381(5) -0.0222(5) 0.0151(4) -0.0165(5)
N1 0.0327(5) 0.0384(6) 0.0439(6) -0.0222(5) 0.0061(4) -0.0100(4)
C1 0.0272(5) 0.0293(5) 0.0275(5) -0.0091(4) 0.0060(4) -0.0082(4)
O2 0.0554(7) 0.0435(6) 0.0742(8) -0.0278(6) -0.0011(6) 0.0073(5)
N2 0.0494(7) 0.0409(6) 0.0442(6) -0.0202(5) -0.0031(5) -0.0164(5)
C2 0.0273(5) 0.0373(6) 0.0268(5) -0.0125(5) 0.0044(4) -0.0127(5)
O3 0.0357(5) 0.0365(5) 0.0321(5) -0.0089(4) 0.0055(4) -0.0022(4)
N3 0.0358(6) 0.0351(6) 0.0383(6) -0.0125(4) -0.0047(4) -0.0070(4)
C3 0.0344(6) 0.0347(6) 0.0284(5) -0.0150(5) 0.0064(4) -0.0156(5)
O4 0.0336(4) 0.0392(5) 0.0245(4) -0.0072(3) 0.0045(3) -0.0134(4)
C4 0.0299(6) 0.0294(5) 0.0318(6) -0.0115(5) 0.0033(4) -0.0093(4)
O5 0.0454(5) 0.0437(5) 0.0369(5) -0.0234(4) 0.0092(4) -0.0197(4)
C5 0.0290(5) 0.0294(5) 0.0273(5) -0.0086(4) -0.0004(4) -0.0124(4)
O6 0.0830(9) 0.0900(10) 0.0759(8) -0.0491(8) 0.0293(7) -0.0622(8)
C6 0.0318(6) 0.0286(5) 0.0259(5) -0.0101(4) 0.0047(4) -0.0116(4)
O7 0.0800(8) 0.0604(7) 0.0554(7) -0.0396(6) 0.0022(6) -0.0205(6)
C7 0.0327(6) 0.0360(6) 0.0306(6) -0.0088(5) 0.0077(5) -0.0156(5)
O8 0.0289(4) 0.0394(5) 0.0367(5) -0.0133(4) 0.0101(3) -0.0127(4)
O9 0.0355(5) 0.0318(4) 0.0382(5) -0.0071(4) -0.0066(4) -0.0142(4)
O10 0.0614(7) 0.0332(5) 0.0685(7) -0.0011(5) -0.0169(6) -0.0168(5)
O11 0.0508(7) 0.0611(7) 0.0809(9) -0.0197(6) -0.0309(6) -0.0121(6)
O12 0.0384(5) 0.0305(4) 0.0333(4) -0.0101(3) 0.0063(3) -0.0172(4)

loop_
_atom_type_symbol
_atom_type_description
_atom_type_scat_dispersion_real
_atom_type_scat_dispersion_imag
_atom_type_scat_source
C C 0.0033 0.0016 'International Tables Vol C Tables 4.2.6.8 and 6.1.1.4'
H H 0.0000 0.0000 'International Tables Vol C Tables 4.2.6.8 and 6.1.1.4'
N N 0.0061 0.0033 'International Tables Vol C Tables 4.2.6.8 and 6.1.1.4'
O O 0.0106 0.0060 'International Tables Vol C Tables 4.2.6.8 and 6.1.1.4'

loop_
_geom_angle_atom_site_label_1
_geom_angle_atom_site_label_2
_geom_angle_atom_site_label_3
_geom_angle
_geom_angle_site_symmetry_1
_geom_angle_site_symmetry_3
_geom_angle_publ_flag
O1 N1 O3 118.39(10) . . ?
O2 N1 O1 129.04(12) . . ?
O2 N1 O3 112.57(11) . . ?
C2 C1 H1 110.8 . . ?
C2 C1 C6 107.77(9) . . ?
O3 C1 H1 110.8 . . ?
O3 C1 C2 105.18(9) . . ?
O3 C1 C6 111.34(9) . . ?
C6 C1 H1 110.8 . . ?
O6 N2 O5 117.39(11) . . ?
O7 N2 O5 111.40(12) . . ?
O7 N2 O6 131.21(13) . . ?
C1 C2 H2 110.1 . . ?
C1 C2 C3 108.04(9) . . ?
C3 C2 H2 110.1 . . ?
O4 C2 C1 109.30(9) . . ?
O4 C2 H2 110.1 . . ?
O4 C2 C3 109.13(9) . . ?
N1 O3 C1 114.04(9) . . ?
O10 N3 O9 119.16(10) . . ?
O10 N3 O11 128.99(12) . . ?
O11 N3 O9 111.85(11) . . ?
C2 C3 H3 110.3 . . ?
C2 C3 C4 107.86(9) . . ?
C4 C3 H3 110.3 . . ?
O5 C3 C2 110.25(9) . . ?
O5 C3 H3 110.3 . . ?
O5 C3 C4 107.74(9) . . ?
C7 O4 C2 111.50(8) . . ?
C3 C4 H4 110.2 . . ?
C3 C4 C5 106.76(9) . . ?
C5 C4 H4 110.2 . . ?
O8 C4 C3 110.07(9) . . ?
O8 C4 H4 110.2 . . ?
O8 C4 C5 109.25(9) . . ?
C3 O5 N2 114.11(9) . . ?
C4 C5 H5 110.7 . . ?
C6 C5 C4 107.92(9) . . ?
C6 C5 H5 110.7 . . ?
O9 C5 C4 111.18(9) . . ?
O9 C5 H5 110.7 . . ?
O9 C5 C6 105.39(9) . . ?
C1 C6 H6 110.1 . . ?
C5 C6 C1 107.16(9) . . ?
C5 C6 H6 110.1 . . ?
O12 C6 C1 109.34(9) . . ?
O12 C6 C5 109.95(9) . . ?
O12 C6 H6 110.1 . . ?
O4 C7 H7 107.9 . . ?
O4 C7 O8 111.05(10) . . ?
O4 C7 O12 111.68(9) . . ?
O8 C7 H7 107.9 . . ?
O12 C7 H7 107.9 . . ?
O12 C7 O8 110.34(9) . . ?
C7 O8 C4 111.28(9) . . ?
N3 O9 C5 114.40(9) . . ?
C7 O12 C6 111.32(8) . . ?

loop_
_geom_bond_atom_site_label_1
_geom_bond_atom_site_label_2
_geom_bond_distance
_geom_bond_site_symmetry_2
_geom_bond_publ_flag
O1 N1 1.1977(15) . ?
N1 O2 1.1944(15) . ?
N1 O3 1.3986(14) . ?
C1 H1 0.9800 . ?
C1 C2 1.5247(15) . ?
C1 O3 1.4418(14) . ?
C1 C6 1.5298(16) . ?
N2 O5 1.4458(14) . ?
N2 O6 1.1909(18) . ?
N2 O7 1.1849(16) . ?
C2 H2 0.9800 . ?
C2 C3 1.5248(16) . ?
C2 O4 1.4370(13) . ?
N3 O9 1.4047(14) . ?
N3 O10 1.1779(15) . ?
N3 O11 1.1931(15) . ?
C3 H3 0.9800 . ?
C3 C4 1.5270(16) . ?
C3 O5 1.4345(14) . ?
O4 C7 1.4013(15) . ?
C4 H4 0.9800 . ?
C4 C5 1.5314(16) . ?
C4 O8 1.4353(14) . ?
C5 H5 0.9800 . ?
C5 C6 1.5255(15) . ?
C5 O9 1.4477(13) . ?
C6 H6 0.9800 . ?
C6 O12 1.4320(13) . ?
C7 H7 0.9800 . ?
C7 O8 1.4108(15) . ?
C7 O12 1.4049(15) . ?

loop_
_geom_torsion_atom_site_label_1
_geom_torsion_atom_site_label_2
_geom_torsion_atom_site_label_3
_geom_torsion_atom_site_label_4
_geom_torsion
_geom_torsion_site_symmetry_1
_geom_torsion_site_symmetry_2
_geom_torsion_site_symmetry_3
_geom_torsion_site_symmetry_4
_geom_torsion_publ_flag
O1 N1 O3 C1 1.76(15) . . . . ?
C1 C2 C3 C4 64.12(11) . . . . ?
C1 C2 C3 O5 -178.49(9) . . . . ?
C1 C2 O4 C7 -58.39(12) . . . . ?
C1 C6 O12 C7 58.62(12) . . . . ?
O2 N1 O3 C1 -178.63(11) . . . . ?
C2 C1 O3 N1 -161.02(9) . . . . ?
C2 C1 C6 C5 63.85(11) . . . . ?
C2 C1 C6 O12 -55.27(11) . . . . ?
C2 C3 C4 C5 -64.31(11) . . . . ?
C2 C3 C4 O8 54.17(12) . . . . ?
C2 C3 O5 N2 105.88(11) . . . . ?
C2 O4 C7 O8 -62.43(12) . . . . ?
C2 O4 C7 O12 61.19(12) . . . . ?
O3 C1 C2 C3 177.48(9) . . . . ?
O3 C1 C2 O4 -63.89(11) . . . . ?
O3 C1 C6 C5 178.71(9) . . . . ?
O3 C1 C6 O12 59.59(11) . . . . ?
C3 C2 O4 C7 59.57(12) . . . . ?
C3 C4 C5 C6 65.13(11) . . . . ?
C3 C4 C5 O9 -179.75(9) . . . . ?
C3 C4 O8 C7 -57.66(12) . . . . ?
O4 C2 C3 C4 -54.62(11) . . . . ?
O4 C2 C3 O5 62.77(11) . . . . ?
O4 C7 O8 C4 61.18(12) . . . . ?
O4 C7 O12 C6 -61.36(12) . . . . ?
C4 C3 O5 N2 -136.66(10) . . . . ?
C4 C5 C6 C1 -64.99(11) . . . . ?
C4 C5 C6 O12 53.75(11) . . . . ?
C4 C5 O9 N3 88.52(11) . . . . ?
O5 C3 C4 C5 176.69(9) . . . . ?
O5 C3 C4 O8 -64.84(12) . . . . ?
C5 C4 O8 C7 59.27(12) . . . . ?
C5 C6 O12 C7 -58.77(12) . . . . ?
O6 N2 O5 C3 -6.47(17) . . . . ?
C6 C1 C2 C3 -63.65(11) . . . . ?
C6 C1 C2 O4 54.98(11) . . . . ?
C6 C1 O3 N1 82.52(11) . . . . ?
C6 C5 O9 N3 -154.80(9) . . . . ?
O7 N2 O5 C3 174.04(11) . . . . ?
O8 C4 C5 C6 -53.87(11) . . . . ?
O8 C4 C5 O9 61.24(12) . . . . ?
O8 C7 O12 C6 62.66(12) . . . . ?
O9 C5 C6 C1 176.14(8) . . . . ?
O9 C5 C6 O12 -65.12(11) . . . . ?
O10 N3 O9 C5 -0.52(17) . . . . ?
O11 N3 O9 C5 180.00(12) . . . . ?
O12 C7 O8 C4 -63.20(12) . . . . ?
